data_4331357
loop_
_publ_author_name
'Weiwei Ju'
'Deng Zhang'
'Dunru Zhu'
'Yan Xu'

_publ_section_title
;
 l- and d-[Ln(HCO2)(SO4)(H2O)]n (Ln = La, Ce, Pr, Nd, and Eu): Chiral
 Enantiomerically 3D Architectures Constructed by Double -[Ln-O]n- Helices
;
_journal_name_full 'Inorganic Chemistry'
_journal_page_first 13373
_journal_page_last 13379
_journal_paper_doi 10.1021/ic302134m
_journal_volume 51
_journal_year 2012
_chemical_formula_sum 'C H3 Nd O7 S'
_chemical_formula_weight 303.33
_chemical_name_systematic
; 
 ? 
;
_space_group_IT_number 76
_symmetry_cell_setting tetragonal
_symmetry_space_group_name_Hall 'P 4w'
_symmetry_space_group_name_H-M 'P 41'
_atom_sites_solution_hydrogens geom
_atom_sites_solution_primary direct
_atom_sites_solution_secondary difmap
_audit_creation_method SHELXL-97
_cell_angle_alpha 90.00
_cell_angle_beta 90.00
_cell_angle_gamma 90.00
_cell_formula_units_Z 4
_cell_length_a 6.9706(3)
_cell_length_b 6.9706(3)
_cell_length_c 11.6921(10)
_cell_measurement_reflns_used 45
_cell_measurement_temperature 293(2)
_cell_measurement_theta_max 22.70
_cell_measurement_theta_min 1.50
_cell_volume 568.11(6)
_computing_cell_refinement 'SAINT (Bruker, 2005)'
_computing_data_collection 'APEX2 (Bruker, 2005)'
_computing_data_reduction SAINT
_computing_molecular_graphics SHELXTL
_computing_publication_material SHELXTL
_computing_structure_refinement 'SHELXL-97 (Sheldrick, 1997)'
_computing_structure_solution 'SHELXS-97 (Sheldrick, 1990)'
_diffrn_ambient_temperature 293(2)
_diffrn_measured_fraction_theta_full 1.000
_diffrn_measured_fraction_theta_max 1.000
_diffrn_measurement_device_type 'Bruker Apex2 CCD'
_diffrn_measurement_method '\w scans'
_diffrn_radiation_monochromator graphite
_diffrn_radiation_source 'fine-focus sealed tube'
_diffrn_radiation_type MoK\a
_diffrn_radiation_wavelength 0.71073
_diffrn_reflns_av_R_equivalents 0.0216
_diffrn_reflns_av_sigmaI/netI 0.0274
_diffrn_reflns_limit_h_max 8
_diffrn_reflns_limit_h_min -8
_diffrn_reflns_limit_k_max 8
_diffrn_reflns_limit_k_min -8
_diffrn_reflns_limit_l_max 14
_diffrn_reflns_limit_l_min -9
_diffrn_reflns_number 3103
_diffrn_reflns_theta_full 25.99
_diffrn_reflns_theta_max 25.99
_diffrn_reflns_theta_min 2.92
_exptl_absorpt_coefficient_mu 9.486
_exptl_absorpt_correction_T_max 0.3956
_exptl_absorpt_correction_T_min 0.3719
_exptl_absorpt_correction_type multi-scan
_exptl_crystal_colour Pink
_exptl_crystal_density_diffrn 3.546
_exptl_crystal_description 'tetragonal pyramid'
_exptl_crystal_F_000 564
_exptl_crystal_size_max 0.13
_exptl_crystal_size_mid 0.13
_exptl_crystal_size_min 0.12
_refine_diff_density_max 0.624
_refine_diff_density_min -0.845
_refine_diff_density_rms 0.129
_refine_ls_abs_structure_details 'Flack H D (1983), Acta Cryst. A39, 876-881'
_refine_ls_abs_structure_Flack -0.025(18)
_refine_ls_extinction_coef 0.194(4)
_refine_ls_extinction_expression Fc^*^=kFc[1+0.001xFc^2^\l^3^/sin(2\q)]^-1/4^
_refine_ls_extinction_method SHELXL
_refine_ls_goodness_of_fit_ref 1.130
_refine_ls_hydrogen_treatment mixed
_refine_ls_matrix_type full
_refine_ls_number_parameters 101
_refine_ls_number_reflns 982
_refine_ls_number_restraints 7
_refine_ls_restrained_S_all 1.127
_refine_ls_R_factor_all 0.0155
_refine_ls_R_factor_gt 0.0154
_refine_ls_shift/su_max 0.002
_refine_ls_shift/su_mean 0.000
_refine_ls_structure_factor_coef Fsqd
_refine_ls_weighting_details 'calc w=1/[\s^2^(Fo^2^)+(0.0156P)^2^+0.1370P] where P=(Fo^2^+2Fc^2^)/3'
_refine_ls_weighting_scheme calc
_refine_ls_wR_factor_gt 0.0355
_refine_ls_wR_factor_ref 0.0355
_reflns_number_gt 981
_reflns_number_total 982
_reflns_threshold_expression >2sigma(I)
_cod_data_source_file ic302134m_si_001_09.cif
_cod_data_source_block 9
_cod_depositor_comments
;
The following automatic conversions were performed:

'_exptl_absorpt_correction_type' value 'multi-scans' was replaced
with the value 'multi-scan' as specified in the replacement file
'src/cod-tools/trunk/data/replacement-values/replacement_values.lst'.

Automatic conversion script
Id: cif_fix_values 5376 2017-05-30 11:51:03Z andrius 
;
_cod_database_code 4331357

loop_
_symmetry_equiv_pos_as_xyz
'x, y, z'
'-x, -y, z+1/2'
'-y, x, z+1/4'
'y, -x, z+3/4'

loop_
_atom_site_label
_atom_site_type_symbol
_atom_site_fract_x
_atom_site_fract_y
_atom_site_fract_z
_atom_site_U_iso_or_equiv
_atom_site_adp_type
_atom_site_occupancy
_atom_site_symmetry_multiplicity
_atom_site_calc_flag
_atom_site_refinement_flags
Nd1 Nd -0.61579(3) -0.12935(3) -0.02985(6) 0.00871(13) Uani 1 1 d D
S1 S -1.11337(15) -0.26830(16) 0.02765(9) 0.0083(2) Uani 1 1 d .
O1 O -0.9596(5) -0.1247(5) 0.0077(3) 0.0154(8) Uani 1 1 d .
O2 O -1.0650(6) -0.3858(5) 0.1268(3) 0.0180(8) Uani 1 1 d .
O3 O -1.1313(5) -0.3920(5) -0.0737(4) 0.0201(11) Uani 1 1 d .
O4 O -1.2951(5) -0.1723(5) 0.0511(4) 0.0206(8) Uani 1 1 d .
O5 O -0.6578(5) 0.2116(5) 0.0548(3) 0.0178(8) Uani 1 1 d .
O6 O -0.6650(5) 0.5280(5) 0.0480(3) 0.0159(8) Uani 1 1 d .
C1 C -0.6164(7) 0.3656(7) 0.0065(5) 0.0151(11) Uani 1 1 d D
H1A H -0.529(7) 0.359(8) -0.057(4) 0.018 Uiso 1 1 d D
O1W O -0.7560(5) 0.0727(6) -0.1855(3) 0.0227(9) Uani 1 1 d D
H1WB H -0.868(4) 0.043(8) -0.203(5) 0.034 Uiso 1 1 d D
H1WA H -0.683(5) 0.106(8) -0.237(3) 0.034 Uiso 1 1 d D

loop_
_atom_site_aniso_label
_atom_site_aniso_U_11
_atom_site_aniso_U_22
_atom_site_aniso_U_33
_atom_site_aniso_U_23
_atom_site_aniso_U_13
_atom_site_aniso_U_12
Nd1 0.00826(16) 0.00939(16) 0.00849(16) 0.00053(10) 0.00077(11) -0.00035(8)
S1 0.0082(5) 0.0091(5) 0.0077(6) 0.0008(4) -0.0007(4) 0.0001(4)
O1 0.0094(15) 0.0151(16) 0.022(2) -0.0045(15) 0.0040(14) -0.0012(14)
O2 0.026(2) 0.021(2) 0.008(2) 0.0014(14) -0.0040(17) 0.0037(15)
O3 0.024(2) 0.028(2) 0.009(2) -0.0068(15) 0.0000(14) -0.0078(16)
O4 0.0097(17) 0.027(2) 0.025(2) 0.0041(17) 0.0023(16) 0.0064(17)
O5 0.025(2) 0.0125(16) 0.0157(19) -0.0026(15) 0.0042(15) -0.0014(15)
O6 0.0198(18) 0.0091(16) 0.019(2) 0.0008(15) 0.0012(15) 0.0016(14)
C1 0.017(3) 0.009(2) 0.019(3) 0.0015(19) 0.007(2) -0.001(2)
O1W 0.0137(18) 0.032(2) 0.022(2) 0.0149(18) -0.0050(17) -0.0010(16)

loop_
_atom_type_symbol
_atom_type_description
_atom_type_scat_dispersion_real
_atom_type_scat_dispersion_imag
_atom_type_scat_source
C C 0.0033 0.0016 'International Tables Vol C Tables 4.2.6.8 and 6.1.1.4'
H H 0.0000 0.0000 'International Tables Vol C Tables 4.2.6.8 and 6.1.1.4'
O O 0.0106 0.0060 'International Tables Vol C Tables 4.2.6.8 and 6.1.1.4'
S S 0.1246 0.1234 'International Tables Vol C Tables 4.2.6.8 and 6.1.1.4'
Nd Nd -0.1943 3.0179 'International Tables Vol C Tables 4.2.6.8 and 6.1.1.4'

loop_
_geom_angle_atom_site_label_1
_geom_angle_atom_site_label_2
_geom_angle_atom_site_label_3
_geom_angle
_geom_angle_site_symmetry_1
_geom_angle_site_symmetry_3
O2 Nd1 O3 116.68(14) 4_544 3_465
O2 Nd1 O1 137.90(13) 4_544 .
O3 Nd1 O1 80.93(13) 3_465 .
O2 Nd1 O4 68.24(13) 4_544 1_655
O3 Nd1 O4 65.90(14) 3_465 1_655
O1 Nd1 O4 146.19(14) . 1_655
O2 Nd1 O1W 66.83(12) 4_544 .
O3 Nd1 O1W 137.70(14) 3_465 .
O1 Nd1 O1W 74.87(13) . .
O4 Nd1 O1W 135.07(14) 1_655 .
O2 Nd1 O6 141.56(13) 4_544 1_545
O3 Nd1 O6 69.21(12) 3_465 1_545
O1 Nd1 O6 79.52(11) . 1_545
O4 Nd1 O6 82.62(11) 1_655 1_545
O1W Nd1 O6 136.61(13) . 1_545
O2 Nd1 O5 74.19(13) 4_544 .
O3 Nd1 O5 68.04(12) 3_465 .
O1 Nd1 O5 78.91(10) . .
O4 Nd1 O5 93.89(12) 1_655 .
O1W Nd1 O5 73.56(13) . .
O6 Nd1 O5 134.41(13) 1_545 .
O2 Nd1 O6 72.84(12) 4_544 4_444
O3 Nd1 O6 138.00(12) 3_465 4_444
O1 Nd1 O6 120.84(11) . 4_444
O4 Nd1 O6 83.27(12) 1_655 4_444
O1W Nd1 O6 84.28(14) . 4_444
O6 Nd1 O6 79.54(11) 1_545 4_444
O5 Nd1 O6 145.47(11) . 4_444
O2 Nd1 O5 106.52(13) 4_544 4_444
O3 Nd1 O5 135.90(13) 3_465 4_444
O1 Nd1 O5 72.54(12) . 4_444
O4 Nd1 O5 127.81(12) 1_655 4_444
O1W Nd1 O5 67.46(13) . 4_444
O6 Nd1 O5 71.74(12) 1_545 4_444
O5 Nd1 O5 136.24(14) . 4_444
O6 Nd1 O5 48.39(11) 4_444 4_444
O2 Nd1 C1 89.07(14) 4_544 4_444
O3 Nd1 C1 144.32(14) 3_465 4_444
O1 Nd1 C1 96.48(12) . 4_444
O4 Nd1 C1 106.45(13) 1_655 4_444
O1W Nd1 C1 73.51(16) . 4_444
O6 Nd1 C1 75.31(14) 1_545 4_444
O5 Nd1 C1 146.79(15) . 4_444
O6 Nd1 C1 24.50(11) 4_444 4_444
O5 Nd1 C1 23.94(12) 4_444 4_444
O4 S1 O2 108.0(2) . .
O4 S1 O3 110.3(2) . .
O2 S1 O3 109.3(2) . .
O4 S1 O1 110.3(2) . .
O2 S1 O1 109.7(2) . .
O3 S1 O1 109.3(2) . .
S1 O1 Nd1 136.8(2) . .
S1 O2 Nd1 151.6(3) . 3_455
S1 O3 Nd1 142.3(2) . 4_444
S1 O4 Nd1 141.0(3) . 1_455
C1 O5 Nd1 126.2(3) . .
C1 O5 Nd1 93.9(3) . 3_465
Nd1 O5 Nd1 137.69(15) . 3_465
C1 O6 Nd1 130.7(3) . 1_565
C1 O6 Nd1 95.5(3) . 3_465
Nd1 O6 Nd1 133.30(15) 1_565 3_465
O5 C1 O6 122.0(5) . .
O5 C1 Nd1 62.2(3) . 3_465
O6 C1 Nd1 60.0(3) . 3_465
O5 C1 H1A 117(3) . .
O6 C1 H1A 120(3) . .
Nd1 C1 H1A 176(4) 3_465 .
Nd1 O1W H1WB 114(2) . .
Nd1 O1W H1WA 117(3) . .
H1WB O1W H1WA 118(3) . .

loop_
_geom_bond_atom_site_label_1
_geom_bond_atom_site_label_2
_geom_bond_distance
_geom_bond_site_symmetry_2
Nd1 O2 2.366(4) 4_544
Nd1 O3 2.411(5) 3_465
Nd1 O1 2.437(3) .
Nd1 O4 2.446(4) 1_655
Nd1 O1W 2.500(4) .
Nd1 O6 2.579(4) 1_545
Nd1 O5 2.591(4) .
Nd1 O6 2.667(4) 4_444
Nd1 O5 2.718(4) 4_444
Nd1 C1 3.066(5) 4_444
S1 O4 1.458(4) .
S1 O2 1.459(4) .
S1 O3 1.471(5) .
S1 O1 1.485(4) .
O2 Nd1 2.366(4) 3_455
O3 Nd1 2.411(5) 4_444
O4 Nd1 2.446(4) 1_455
O5 C1 1.247(6) .
O5 Nd1 2.718(4) 3_465
O6 C1 1.277(6) .
O6 Nd1 2.579(4) 1_565
O6 Nd1 2.667(4) 3_465
C1 Nd1 3.066(5) 3_465
C1 H1A 0.96(2) .
O1W H1WB 0.835(18) .
O1W H1WA 0.826(19) .
